data_7047037
loop_
_publ_author_name
'Pliquett, Jacques'
'Amor, Souheila'
'Ponce-Vargas, Miguel'
'Laly, Myriam'
'Racoeur, Cindy'
'Rousselin, Yoann'
'Denat, Franck'
'Betta\"ieb, Ali'
'Fleurat-Lessard, Paul'
'Paul, Catherine'
'Goze, Christine'
'Bodio, Ewen'

_publ_section_title
;
 Design of a multifunctionalizable BODIPY platform for the facile
 elaboration of a large series of gold(i)-based optical theranostics.
;
_journal_issue 32
_journal_name_full 'Dalton transactions (Cambridge, England : 2003)'
_journal_page_first 11203
_journal_page_last 11218
_journal_paper_doi 10.1039/c8dt02364f
_journal_volume 47
_journal_year 2018
_chemical_formula_moiety 'C17 H11 B Cl2 F2 N2 O2'
_chemical_formula_sum 'C17 H11 B Cl2 F2 N2 O2'
_chemical_formula_weight 394.99
_space_group_crystal_system triclinic
_space_group_IT_number 2
_space_group_name_Hall '-P 1'
_space_group_name_H-M_alt 'P -1'
_symmetry_space_group_name_Hall '-P 1'
_symmetry_space_group_name_H-M 'P -1'
_atom_sites_solution_hydrogens geom
_atom_sites_solution_primary dual
_audit_creation_date 2018-02-23
_audit_creation_method
;
Olex2 1.2
(compiled Aug 10 2017 17:28:52 for OlexSys, GUI svn.r5381)
;
_audit_update_record
;
2018-02-26 deposited with the CCDC.
2018-07-11 downloaded from the CCDC.
;
_cell_angle_alpha 96.577(2)
_cell_angle_beta 101.739(2)
_cell_angle_gamma 97.026(2)
_cell_formula_units_Z 2
_cell_length_a 7.8312(3)
_cell_length_b 10.3013(5)
_cell_length_c 10.4618(4)
_cell_measurement_reflns_used 9970
_cell_measurement_temperature 100(1)
_cell_measurement_theta_max 27.56
_cell_measurement_theta_min 2.98
_cell_volume 811.63(6)
_computing_cell_refinement 'SAINT v8.34A (Bruker, 2013)'
_computing_data_collection 'APEX3 (Bruker, 2015)'
_computing_data_reduction 'SAINT v8.34A (Bruker, 2013)'
_computing_molecular_graphics 'Olex2 (Dolomanov et al., 2009)'
_computing_publication_material 'Olex2 (Dolomanov et al., 2009)'
_computing_structure_refinement 'ShelXL (Sheldrick, 2015)'
_computing_structure_solution 'ShelXT (Sheldrick, 2015)'
_diffrn_ambient_temperature 100(1)
_diffrn_detector CMOS
_diffrn_detector_area_resol_mean '1024 x 1024'
_diffrn_detector_type 'Photon 100'
_diffrn_measured_fraction_theta_full 0.999
_diffrn_measured_fraction_theta_max 0.997
_diffrn_measurement_device '\k-geometry diffractometer'
_diffrn_measurement_device_type 'Bruker D8 VENTURE'
_diffrn_measurement_method '\f and \w scans''
_diffrn_radiation_collimation '0.6 mm'
_diffrn_radiation_monochromator 'TRIUMPH curved crystal'
_diffrn_radiation_probe x-ray
_diffrn_radiation_type MoK\a
_diffrn_radiation_wavelength 0.71073
_diffrn_reflns_av_R_equivalents 0.0303
_diffrn_reflns_av_unetI/netI 0.0165
_diffrn_reflns_Laue_measured_fraction_full 0.999
_diffrn_reflns_Laue_measured_fraction_max 0.997
_diffrn_reflns_limit_h_max 10
_diffrn_reflns_limit_h_min -10
_diffrn_reflns_limit_k_max 13
_diffrn_reflns_limit_k_min -13
_diffrn_reflns_limit_l_max 13
_diffrn_reflns_limit_l_min -13
_diffrn_reflns_number 28837
_diffrn_reflns_point_group_measured_fraction_full 0.999
_diffrn_reflns_point_group_measured_fraction_max 0.997
_diffrn_reflns_theta_full 25.242
_diffrn_reflns_theta_max 27.560
_diffrn_reflns_theta_min 2.979
_diffrn_source 'X-ray tube'
_diffrn_source_target Mo
_diffrn_source_type 'Siemens KFF Mo 2K-90C'
_diffrn_standards_number 0
_exptl_absorpt_coefficient_mu 0.437
_exptl_absorpt_correction_T_max 0.7456
_exptl_absorpt_correction_T_min 0.6844
_exptl_absorpt_correction_type multi-scan
_exptl_absorpt_process_details
;
SADABS-2014/5 (Bruker,2014) was used for absorption correction.
wR2(int) was 0.0603 before and 0.0502 after correction.
The Ratio of minimum to maximum transmission is 0.9179.
The \l/2 correction factor is 0.00150.
;
_exptl_crystal_colour 'clear light orange'
_exptl_crystal_colour_lustre clear
_exptl_crystal_colour_modifier light
_exptl_crystal_colour_primary orange
_exptl_crystal_density_diffrn 1.616
_exptl_crystal_description plate
_exptl_crystal_F_000 400
_exptl_crystal_recrystallization_method 'The material was recrystallised from DCM by slow evaporation'
_exptl_crystal_size_max 0.46
_exptl_crystal_size_mid 0.4
_exptl_crystal_size_min 0.21
_refine_diff_density_max 0.485
_refine_diff_density_min -0.284
_refine_diff_density_rms 0.064
_refine_ls_extinction_method none
_refine_ls_goodness_of_fit_ref 1.046
_refine_ls_hydrogen_treatment constr
_refine_ls_matrix_type full
_refine_ls_number_parameters 236
_refine_ls_number_reflns 3731
_refine_ls_number_restraints 0
_refine_ls_restrained_S_all 1.046
_refine_ls_R_factor_all 0.0439
_refine_ls_R_factor_gt 0.0361
_refine_ls_shift/su_max 0.000
_refine_ls_shift/su_mean 0.000
_refine_ls_structure_factor_coef Fsqd
_refine_ls_weighting_details 'w=1/[\s^2^(Fo^2^)+(0.0340P)^2^+0.9396P] where P=(Fo^2^+2Fc^2^)/3'
_refine_ls_weighting_scheme calc
_refine_ls_wR_factor_gt 0.0831
_refine_ls_wR_factor_ref 0.0902
_reflns_Friedel_coverage 0.000
_reflns_number_gt 3256
_reflns_number_total 3731
_reflns_threshold_expression 'I > 2\s(I)'
_cod_data_source_file c8dt02364f2.cif
_cod_data_source_block compound_2
_cod_depositor_comments 'Adding full bibliography for 7047037--7047040.cif.'
_cod_database_code 7047037
_publcif_datablock.id {16552641-2144-4e5a-bc32-a57b9d4373e3}

_shelx_shelxl_version_number 2018/1
_shelx_space_group_comment
;
The symmetry employed for this shelxl refinement is uniquely defined
by the following loop, which should always be used as a source of
symmetry information in preference to the above space-group names.
They are only intended as comments.
;
_olex2_refinement_description
;
1. Fixed Uiso
 At 1.2 times of:
  All C(H) groups
 At 1.5 times of:
  All C(H,H,H) groups
2.a Aromatic/amide H refined with riding coordinates:
 C2(H2), C3(H3), C7(H7), C8(H8), C11(H11), C12(H12), C14(H14), C15(H15)
2.b Idealised Me refined as rotating group:
 C17(H17A,H17B,H17C)
;
_olex2_diffrn_ambient_temperature_device 'Oxford Cryosystems'
_olex2_exptl_crystal_mounting_method 'The crystal was mounted on a MITIGEN holder oil'
_olex2_submission_special_instructions 'No special instructions were received'

loop_
_space_group_symop_operation_xyz
'x, y, z'
'-x, -y, -z'

loop_
_atom_site_label
_atom_site_type_symbol
_atom_site_fract_x
_atom_site_fract_y
_atom_site_fract_z
_atom_site_U_iso_or_equiv
_atom_site_adp_type
_atom_site_occupancy
_atom_site_site_symmetry_order
_atom_site_calc_flag
_atom_site_refinement_flags_posn
Cl1 Cl 1.46037(6) 0.21096(5) 0.41254(4) 0.02514(12) Uani 1 1 d .
Cl2 Cl 1.16042(6) -0.20497(4) 0.70665(5) 0.02637(12) Uani 1 1 d .
F1 F 1.22513(14) -0.01581(10) 0.50164(10) 0.0234(2) Uani 1 1 d .
F2 F 1.42395(13) 0.07451(10) 0.69207(10) 0.0211(2) Uani 1 1 d .
O1 O 0.68028(16) 0.74226(12) 0.95425(12) 0.0213(3) Uani 1 1 d .
O2 O 0.43264(16) 0.59564(13) 0.87819(14) 0.0271(3) Uani 1 1 d .
N1 N 1.24188(18) 0.21789(14) 0.57784(13) 0.0159(3) Uani 1 1 d .
N2 N 1.11551(18) 0.04681(14) 0.69639(14) 0.0161(3) Uani 1 1 d .
C1 C 1.3229(2) 0.28211(17) 0.49639(16) 0.0182(3) Uani 1 1 d .
C2 C 1.2813(2) 0.41051(18) 0.49386(17) 0.0195(3) Uani 1 1 d .
H2 H 1.322621 0.474383 0.444168 0.023 Uiso 1 1 calc R
C3 C 1.1685(2) 0.42529(17) 0.57800(16) 0.0177(3) Uani 1 1 d .
H3 H 1.117317 0.502146 0.597406 0.021 Uiso 1 1 calc R
C4 C 1.1425(2) 0.30574(16) 0.63026(16) 0.0153(3) Uani 1 1 d .
C5 C 1.0314(2) 0.26639(16) 0.71258(15) 0.0148(3) Uani 1 1 d .
C6 C 1.0190(2) 0.13848(16) 0.74561(16) 0.0155(3) Uani 1 1 d .
C7 C 0.9158(2) 0.07611(17) 0.82376(17) 0.0194(3) Uani 1 1 d .
H7 H 0.838656 0.115854 0.870177 0.023 Uiso 1 1 calc R
C8 C 0.9473(2) -0.05291(18) 0.82043(18) 0.0223(4) Uani 1 1 d .
H8 H 0.896002 -0.119217 0.863074 0.027 Uiso 1 1 calc R
C9 C 1.0700(2) -0.06625(17) 0.74160(18) 0.0195(3) Uani 1 1 d .
C10 C 0.9206(2) 0.35988(16) 0.76083(15) 0.0146(3) Uani 1 1 d .
C11 C 0.9957(2) 0.48712(16) 0.82390(16) 0.0157(3) Uani 1 1 d .
H11 H 1.118914 0.514715 0.836114 0.019 Uiso 1 1 calc R
C12 C 0.8905(2) 0.57304(16) 0.86861(16) 0.0159(3) Uani 1 1 d .
H12 H 0.942150 0.659319 0.911674 0.019 Uiso 1 1 calc R
C13 C 0.7089(2) 0.53354(16) 0.85074(16) 0.0155(3) Uani 1 1 d .
C14 C 0.6341(2) 0.40676(16) 0.78796(16) 0.0170(3) Uani 1 1 d .
H14 H 0.510837 0.379539 0.775847 0.020 Uiso 1 1 calc R
C15 C 0.7382(2) 0.31994(16) 0.74298(16) 0.0169(3) Uani 1 1 d .
H15 H 0.686330 0.233626 0.700197 0.020 Uiso 1 1 calc R
C16 C 0.5905(2) 0.62393(17) 0.89488(16) 0.0177(3) Uani 1 1 d .
C17 C 0.5743(3) 0.83974(19) 0.9916(2) 0.0270(4) Uani 1 1 d .
H17A H 0.498176 0.860471 0.912265 0.040 Uiso 1 1 calc GR
H17B H 0.651765 0.920244 1.038736 0.040 Uiso 1 1 calc GR
H17C H 0.501235 0.804487 1.049102 0.040 Uiso 1 1 calc GR
B B 1.2581(2) 0.07529(18) 0.61359(19) 0.0166(4) Uani 1 1 d .

loop_
_atom_site_aniso_label
_atom_site_aniso_U_11
_atom_site_aniso_U_22
_atom_site_aniso_U_33
_atom_site_aniso_U_23
_atom_site_aniso_U_13
_atom_site_aniso_U_12
Cl1 0.0226(2) 0.0324(2) 0.0243(2) 0.00329(17) 0.01274(17) 0.00703(17)
Cl2 0.0226(2) 0.0163(2) 0.0423(3) 0.00626(18) 0.01008(19) 0.00410(16)
F1 0.0259(5) 0.0210(5) 0.0219(5) -0.0028(4) 0.0051(4) 0.0042(4)
F2 0.0143(5) 0.0236(5) 0.0250(5) 0.0050(4) 0.0023(4) 0.0031(4)
O1 0.0172(6) 0.0200(6) 0.0259(6) -0.0030(5) 0.0061(5) 0.0033(5)
O2 0.0148(6) 0.0280(7) 0.0384(8) -0.0014(6) 0.0090(5) 0.0035(5)
N1 0.0135(6) 0.0193(7) 0.0154(6) 0.0017(5) 0.0041(5) 0.0027(5)
N2 0.0129(6) 0.0152(6) 0.0191(7) 0.0022(5) 0.0014(5) 0.0011(5)
C1 0.0140(7) 0.0242(8) 0.0163(7) 0.0024(6) 0.0041(6) 0.0017(6)
C2 0.0166(8) 0.0234(8) 0.0190(8) 0.0068(6) 0.0038(6) 0.0019(6)
C3 0.0163(7) 0.0188(8) 0.0180(8) 0.0045(6) 0.0024(6) 0.0030(6)
C4 0.0135(7) 0.0167(7) 0.0154(7) 0.0015(6) 0.0023(6) 0.0031(6)
C5 0.0122(7) 0.0167(7) 0.0139(7) 0.0007(6) 0.0006(6) 0.0005(6)
C6 0.0127(7) 0.0162(7) 0.0167(7) 0.0009(6) 0.0024(6) 0.0007(6)
C7 0.0183(8) 0.0202(8) 0.0206(8) 0.0056(6) 0.0063(6) 0.0005(6)
C8 0.0203(8) 0.0199(8) 0.0269(9) 0.0058(7) 0.0061(7) 0.0005(7)
C9 0.0152(7) 0.0164(8) 0.0250(9) 0.0034(6) 0.0009(6) 0.0007(6)
C10 0.0135(7) 0.0170(7) 0.0144(7) 0.0049(6) 0.0037(6) 0.0026(6)
C11 0.0120(7) 0.0179(8) 0.0172(7) 0.0040(6) 0.0029(6) 0.0010(6)
C12 0.0145(7) 0.0161(7) 0.0167(7) 0.0027(6) 0.0031(6) 0.0006(6)
C13 0.0139(7) 0.0185(8) 0.0153(7) 0.0035(6) 0.0048(6) 0.0031(6)
C14 0.0113(7) 0.0206(8) 0.0191(8) 0.0040(6) 0.0034(6) 0.0007(6)
C15 0.0151(7) 0.0164(8) 0.0185(8) 0.0034(6) 0.0034(6) -0.0006(6)
C16 0.0168(8) 0.0209(8) 0.0159(7) 0.0029(6) 0.0046(6) 0.0029(6)
C17 0.0244(9) 0.0256(9) 0.0299(10) -0.0062(7) 0.0071(8) 0.0076(7)
B 0.0146(8) 0.0164(8) 0.0181(9) 0.0007(7) 0.0031(7) 0.0018(7)

loop_
_atom_type_symbol
_atom_type_description
_atom_type_scat_dispersion_real
_atom_type_scat_dispersion_imag
_atom_type_scat_source
C C 0.0033 0.0016 'International Tables Vol C Tables 4.2.6.8 and 6.1.1.4'
H H 0.0000 0.0000 'International Tables Vol C Tables 4.2.6.8 and 6.1.1.4'
B B 0.0013 0.0007 'International Tables Vol C Tables 4.2.6.8 and 6.1.1.4'
Cl Cl 0.1484 0.1585 'International Tables Vol C Tables 4.2.6.8 and 6.1.1.4'
F F 0.0171 0.0103 'International Tables Vol C Tables 4.2.6.8 and 6.1.1.4'
N N 0.0061 0.0033 'International Tables Vol C Tables 4.2.6.8 and 6.1.1.4'
O O 0.0106 0.0060 'International Tables Vol C Tables 4.2.6.8 and 6.1.1.4'

loop_
_geom_angle_atom_site_label_1
_geom_angle_atom_site_label_2
_geom_angle_atom_site_label_3
_geom_angle
C16 O1 C17 115.70(14)
C1 N1 C4 106.29(14)
C1 N1 B 128.09(14)
C4 N1 B 125.59(13)
C6 N2 B 126.08(14)
C9 N2 C6 106.29(14)
C9 N2 B 127.49(14)
N1 C1 Cl1 121.88(13)
N1 C1 C2 111.54(15)
C2 C1 Cl1 126.57(13)
C1 C2 H2 127.0
C3 C2 C1 106.09(15)
C3 C2 H2 127.0
C2 C3 H3 126.1
C2 C3 C4 107.77(15)
C4 C3 H3 126.1
N1 C4 C3 108.31(14)
N1 C4 C5 121.02(15)
C5 C4 C3 130.52(15)
C4 C5 C10 119.62(14)
C6 C5 C4 120.57(15)
C6 C5 C10 119.77(14)
N2 C6 C5 120.85(14)
N2 C6 C7 108.28(14)
C5 C6 C7 130.84(16)
C6 C7 H7 126.2
C8 C7 C6 107.59(15)
C8 C7 H7 126.2
C7 C8 H8 127.0
C7 C8 C9 106.00(15)
C9 C8 H8 127.0
N2 C9 Cl2 121.94(14)
N2 C9 C8 111.83(15)
C8 C9 Cl2 126.21(14)
C11 C10 C5 120.80(14)
C11 C10 C15 119.60(15)
C15 C10 C5 119.60(14)
C10 C11 H11 120.0
C12 C11 C10 120.06(15)
C12 C11 H11 120.0
C11 C12 H12 119.8
C11 C12 C13 120.42(15)
C13 C12 H12 119.8
C12 C13 C16 122.11(15)
C14 C13 C12 119.53(15)
C14 C13 C16 118.35(14)
C13 C14 H14 119.7
C15 C14 C13 120.50(15)
C15 C14 H14 119.7
C10 C15 H15 120.1
C14 C15 C10 119.88(15)
C14 C15 H15 120.1
O1 C16 C13 111.92(14)
O2 C16 O1 123.60(16)
O2 C16 C13 124.48(16)
O1 C17 H17A 109.5
O1 C17 H17B 109.5
O1 C17 H17C 109.5
H17A C17 H17B 109.5
H17A C17 H17C 109.5
H17B C17 H17C 109.5
F1 B F2 111.55(14)
F1 B N1 110.90(14)
F1 B N2 110.55(14)
F2 B N1 109.71(13)
F2 B N2 108.90(14)
N2 B N1 105.02(13)

loop_
_geom_bond_atom_site_label_1
_geom_bond_atom_site_label_2
_geom_bond_distance
Cl1 C1 1.7019(17)
Cl2 C9 1.7062(18)
F1 B 1.373(2)
F2 B 1.390(2)
O1 C16 1.344(2)
O1 C17 1.448(2)
O2 C16 1.207(2)
N1 C1 1.346(2)
N1 C4 1.399(2)
N1 B 1.570(2)
N2 C6 1.396(2)
N2 C9 1.342(2)
N2 B 1.567(2)
C1 C2 1.402(2)
C2 H2 0.9500
C2 C3 1.378(2)
C3 H3 0.9500
C3 C4 1.413(2)
C4 C5 1.401(2)
C5 C6 1.397(2)
C5 C10 1.485(2)
C6 C7 1.413(2)
C7 H7 0.9500
C7 C8 1.379(2)
C8 H8 0.9500
C8 C9 1.397(2)
C10 C11 1.398(2)
C10 C15 1.405(2)
C11 H11 0.9500
C11 C12 1.386(2)
C12 H12 0.9500
C12 C13 1.399(2)
C13 C14 1.393(2)
C13 C16 1.492(2)
C14 H14 0.9500
C14 C15 1.387(2)
C15 H15 0.9500
C17 H17A 0.9800
C17 H17B 0.9800
C17 H17C 0.9800

loop_
_geom_torsion_atom_site_label_1
_geom_torsion_atom_site_label_2
_geom_torsion_atom_site_label_3
_geom_torsion_atom_site_label_4
_geom_torsion
Cl1 C1 C2 C3 -178.93(13)
N1 C1 C2 C3 -0.2(2)
N1 C4 C5 C6 0.8(2)
N1 C4 C5 C10 -176.80(14)
N2 C6 C7 C8 -0.87(19)
C1 N1 C4 C3 -0.55(18)
C1 N1 C4 C5 175.51(15)
C1 N1 B F1 -53.0(2)
C1 N1 B F2 70.6(2)
C1 N1 B N2 -172.47(15)
C1 C2 C3 C4 -0.17(19)
C2 C3 C4 N1 0.45(19)
C2 C3 C4 C5 -175.11(17)
C3 C4 C5 C6 175.88(17)
C3 C4 C5 C10 -1.7(3)
C4 N1 C1 Cl1 179.27(12)
C4 N1 C1 C2 0.46(19)
C4 N1 B F1 129.52(16)
C4 N1 B F2 -106.80(17)
C4 N1 B N2 10.1(2)
C4 C5 C6 N2 -0.7(2)
C4 C5 C6 C7 -178.81(17)
C4 C5 C10 C11 -52.7(2)
C4 C5 C10 C15 127.37(17)
C5 C6 C7 C8 177.47(17)
C5 C10 C11 C12 -179.84(15)
C5 C10 C15 C14 179.93(15)
C6 N2 C9 Cl2 -178.98(12)
C6 N2 C9 C8 -0.53(19)
C6 N2 B F1 -129.66(16)
C6 N2 B F2 107.45(17)
C6 N2 B N1 -10.0(2)
C6 C5 C10 C11 129.68(17)
C6 C5 C10 C15 -50.3(2)
C6 C7 C8 C9 0.5(2)
C7 C8 C9 Cl2 178.36(13)
C7 C8 C9 N2 0.0(2)
C9 N2 C6 C5 -177.69(15)
C9 N2 C6 C7 0.85(18)
C9 N2 B F1 55.2(2)
C9 N2 B F2 -67.7(2)
C9 N2 B N1 174.85(15)
C10 C5 C6 N2 176.96(14)
C10 C5 C6 C7 -1.2(3)
C10 C11 C12 C13 -0.2(2)
C11 C10 C15 C14 0.0(2)
C11 C12 C13 C14 0.2(2)
C11 C12 C13 C16 -178.70(15)
C12 C13 C14 C15 -0.1(2)
C12 C13 C16 O1 -1.4(2)
C12 C13 C16 O2 177.73(17)
C13 C14 C15 C10 0.0(2)
C14 C13 C16 O1 179.69(14)
C14 C13 C16 O2 -1.2(3)
C15 C10 C11 C12 0.1(2)
C16 C13 C14 C15 178.82(15)
C17 O1 C16 O2 -3.5(2)
C17 O1 C16 C13 175.59(14)
B N1 C1 Cl1 1.4(2)
B N1 C1 C2 -177.38(15)
B N1 C4 C3 177.35(14)
B N1 C4 C5 -6.6(2)
B N2 C6 C5 6.3(2)
B N2 C6 C7 -175.14(14)
B N2 C9 Cl2 -3.1(2)
B N2 C9 C8 175.40(15)
